data_4335736
loop_
_publ_author_name
'S\'onia Barroso'
'Filipe Madeira'
'Maria Jos\'e Calhorda'
'M. Jo\~ao Ferreira'
'M. Teresa Duarte'
'Ana M. Martins'

_publ_contact_author_address 'Av. Rovisco Pais, 1049-001 Lisboa, Portugal'
_publ_contact_author_email ana.martins@ist.utl.pt
_publ_contact_author_fax (+351)218464457
_publ_contact_author_name 'A. M. Martins'
_publ_section_title
;
 Toward the Understanding of Radical Reactions: Experimental and
 Computational Studies of Titanium(III) Diamine Bis(phenolate) Complexes
;
_journal_name_full 'Inorganic Chemistry'
_journal_page_first 9427
_journal_page_last 9439
_journal_paper_doi 10.1021/ic401008y
_journal_volume 52
_journal_year 2013
_chemical_formula_moiety 'C68 H108 Cl2 N4 O5 Ti2, 2(C48 H68 N2 O2 Ti)'
_chemical_formula_sum 'C164 H244 Cl2 N8 O9 Ti4'
_chemical_formula_weight 2734.17
_chemical_properties_physical 'air-sensitive, moisture-sensitive'
_space_group_IT_number 2
_symmetry_cell_setting triclinic
_symmetry_Int_Tables_number 2
_symmetry_space_group_name_Hall '-P 1'
_symmetry_space_group_name_H-M 'P -1'
_atom_sites_solution_hydrogens geom
_atom_sites_solution_primary direct
_atom_sites_solution_secondary difmap
_audit_creation_method SHELXL-97
_cell_angle_alpha 110.793(7)
_cell_angle_beta 100.552(7)
_cell_angle_gamma 101.118(7)
_cell_formula_units_Z 1
_cell_length_a 14.886(2)
_cell_length_b 16.062(3)
_cell_length_c 19.861(4)
_cell_measurement_reflns_used 4842
_cell_measurement_temperature 150(2)
_cell_measurement_theta_max 25.13
_cell_measurement_theta_min 1.41
_cell_volume 4189.1(13)
_computing_cell_refinement 'Bruker SMART'
_computing_data_collection 'Bruker SMART'
_computing_data_reduction 'Bruker SAINT'
_computing_molecular_graphics 'Bruker SHELXTL'
_computing_publication_material 'Bruker SHELXTL'
_computing_structure_refinement 'Bruker SHELXTL'
_computing_structure_solution 'Bruker SHELXTL'
_diffrn_ambient_temperature 150(2)
_diffrn_measured_fraction_theta_full 0.979
_diffrn_measured_fraction_theta_max 0.979
_diffrn_measurement_device_type 'CCD area detector'
_diffrn_measurement_method 'phi and omega scans'
_diffrn_radiation_monochromator graphite
_diffrn_radiation_probe x-ray
_diffrn_radiation_type MoK\a
_diffrn_radiation_wavelength 0.71073
_diffrn_reflns_av_R_equivalents 0.1154
_diffrn_reflns_av_sigmaI/netI 0.1230
_diffrn_reflns_limit_h_max 13
_diffrn_reflns_limit_h_min -17
_diffrn_reflns_limit_k_max 19
_diffrn_reflns_limit_k_min -19
_diffrn_reflns_limit_l_max 23
_diffrn_reflns_limit_l_min -23
_diffrn_reflns_number 88824
_diffrn_reflns_theta_full 25.13
_diffrn_reflns_theta_max 25.13
_diffrn_reflns_theta_min 1.41
_diffrn_source 'fine-focus sealed tube'
_exptl_absorpt_coefficient_mu 0.269
_exptl_absorpt_correction_T_max 0.9788
_exptl_absorpt_correction_T_min 0.9236
_exptl_absorpt_correction_type multi-scan
_exptl_absorpt_process_details SADABS
_exptl_crystal_colour red
_exptl_crystal_density_diffrn 1.084
_exptl_crystal_description prism
_exptl_crystal_F_000 1478
_exptl_crystal_recrystallization_method 'Diethyl Ether'
_exptl_crystal_size_max 0.30
_exptl_crystal_size_mid 0.10
_exptl_crystal_size_min 0.08
_platon_squeeze_details
;
;
_refine_diff_density_max 1.438
_refine_diff_density_min -0.813
_refine_diff_density_rms 0.093
_refine_ls_extinction_method none
_refine_ls_goodness_of_fit_ref 0.965
_refine_ls_hydrogen_treatment constr
_refine_ls_matrix_type full
_refine_ls_number_parameters 844
_refine_ls_number_reflns 14671
_refine_ls_number_restraints 24
_refine_ls_restrained_S_all 0.975
_refine_ls_R_factor_all 0.1287
_refine_ls_R_factor_gt 0.0743
_refine_ls_shift/su_max 0.000
_refine_ls_shift/su_mean 0.000
_refine_ls_structure_factor_coef Fsqd
_refine_ls_weighting_details 'calc w=1/[\s^2^(Fo^2^)+(0.1257P)^2^+0.0000P] where P=(Fo^2^+2Fc^2^)/3'
_refine_ls_weighting_scheme calc
_refine_ls_wR_factor_gt 0.1916
_refine_ls_wR_factor_ref 0.2150
_reflns_number_gt 8388
_reflns_number_total 14671
_reflns_threshold_expression >2\s(I)
_cod_data_source_file ic401008y_si_002_1.cif
_cod_data_source_block 3.7
_cod_original_cell_volume 4189.1(12)
_cod_database_code 4335736

loop_
_symmetry_equiv_pos_as_xyz
'x, y, z'
'-x, -y, -z'

loop_
_atom_site_label
_atom_site_type_symbol
_atom_site_fract_x
_atom_site_fract_y
_atom_site_fract_z
_atom_site_U_iso_or_equiv
_atom_site_adp_type
_atom_site_occupancy
_atom_site_symmetry_multiplicity
_atom_site_calc_flag
_atom_site_refinement_flags
Ti1 Ti 0.73795(5) 0.18326(5) 0.62750(4) 0.0197(2) Uani 1 1 d .
Ti2 Ti 0.61447(5) 0.58582(5) 0.02561(4) 0.0209(2) Uani 1 1 d .
O3 O 0.68137(18) 0.53170(19) 0.07985(14) 0.0200(6) Uani 1 1 d .
O2 O 0.79019(18) 0.24201(19) 0.57266(15) 0.0235(7) Uani 1 1 d .
O5 O 0.5000 0.5000 0.0000 0.0216(9) Uani 1 2 d S
O4 O 0.57323(18) 0.63748(19) -0.04017(15) 0.0225(7) Uani 1 1 d .
O1 O 0.72345(18) 0.1292(2) 0.69536(16) 0.0242(7) Uani 1 1 d .
N3 N 0.6607(2) 0.4957(2) -0.07032(18) 0.0200(8) Uani 1 1 d .
N2 N 0.7299(2) 0.0289(2) 0.52545(19) 0.0246(9) Uani 1 1 d .
N4 N 0.7701(2) 0.6807(2) 0.03597(19) 0.0248(9) Uani 1 1 d .
N1 N 0.8908(2) 0.1587(2) 0.65234(19) 0.0221(8) Uani 1 1 d .
C13 C 0.7507(3) -0.0137(3) 0.8011(2) 0.0240(10) Uani 1 1 d .
H13 H 0.7149 -0.0494 0.8200 0.029 Uiso 1 1 calc R
C16 C 0.8598(3) 0.0958(3) 0.7488(2) 0.0218(10) Uani 1 1 d .
C45 C 0.7121(3) 0.3981(3) -0.0007(2) 0.0190(9) Uani 1 1 d .
C40 C 0.7534(3) 0.3274(3) -0.0108(2) 0.0248(10) Uani 1 1 d .
H40 H 0.7511 0.2890 -0.0593 0.030 Uiso 1 1 calc R
C72 C 0.8101(3) 0.3652(3) 0.7588(2) 0.0218(10) Uani 1 1 d .
C35 C 0.5936(3) 0.4797(3) -0.1426(2) 0.0209(10) Uani 1 1 d .
H35A H 0.6105 0.4360 -0.1830 0.025 Uiso 1 1 calc R
H35B H 0.5301 0.4501 -0.1430 0.025 Uiso 1 1 calc R
C39 C 0.7990(3) 0.3106(3) 0.0490(3) 0.0271(11) Uani 1 1 d .
C22 C 0.8592(3) 0.2902(3) 0.4864(2) 0.0264(10) Uani 1 1 d .
C12 C 0.7055(3) 0.0328(3) 0.7649(2) 0.0234(10) Uani 1 1 d .
C36 C 0.7179(3) 0.4586(3) 0.0708(2) 0.0204(10) Uani 1 1 d .
C71 C 0.7197(3) 0.3092(3) 0.7020(2) 0.0273(11) Uani 1 1 d .
H71A H 0.6987 0.3438 0.6740 0.033 Uiso 1 1 calc R
H71B H 0.6714 0.2948 0.7261 0.033 Uiso 1 1 calc R
C11 C 0.7613(3) 0.0863(3) 0.7359(2) 0.0205(10) Uani 1 1 d .
C14 C 0.8478(3) -0.0097(3) 0.8106(2) 0.0253(10) Uani 1 1 d .
C2 C 0.8294(3) 0.0348(3) 0.5232(2) 0.0265(10) Uani 1 1 d .
H2A H 0.8491 0.0771 0.5004 0.032 Uiso 1 1 calc R
H2B H 0.8334 -0.0258 0.4923 0.032 Uiso 1 1 calc R
C25 C 1.0277(3) 0.2583(3) 0.5483(2) 0.0242(10) Uani 1 1 d .
H25 H 1.0835 0.2488 0.5701 0.029 Uiso 1 1 calc R
C78 C 0.5892(3) 0.1415(3) 0.5645(2) 0.0252(10) Uani 1 1 d .
H78A H 0.5876 0.1258 0.5123 0.030 Uiso 1 1 calc R
H78B H 0.5585 0.0847 0.5679 0.030 Uiso 1 1 calc R
C46 C 0.6509(3) 0.4017(3) -0.0684(2) 0.0220(10) Uani 1 1 d .
H46A H 0.6653 0.3622 -0.1125 0.026 Uiso 1 1 calc R
H46B H 0.5849 0.3753 -0.0723 0.026 Uiso 1 1 calc R
C59 C 0.7580(3) 0.5021(3) 0.2131(2) 0.0243(10) Uani 1 1 d .
C29 C 0.5949(3) 0.5594(3) -0.2293(2) 0.0244(10) Uani 1 1 d .
H29 H 0.6075 0.5087 -0.2630 0.029 Uiso 1 1 calc R
C27 C 0.9613(3) 0.2364(3) 0.6500(2) 0.0231(10) Uani 1 1 d .
H27A H 1.0240 0.2286 0.6642 0.028 Uiso 1 1 calc R
H27B H 0.9596 0.2936 0.6882 0.028 Uiso 1 1 calc R
C18 C 0.5714(3) 0.6382(3) -0.1081(2) 0.0207(10) Uani 1 1 d .
C24 C 1.0242(3) 0.2816(3) 0.4875(2) 0.0258(10) Uani 1 1 d .
C77 C 0.8387(3) 0.3490(3) 0.8232(2) 0.0302(11) Uani 1 1 d .
H77 H 0.7996 0.3015 0.8298 0.036 Uiso 1 1 calc R
C74 C 0.9579(3) 0.4878(4) 0.8049(3) 0.0446(14) Uani 1 1 d .
H74 H 0.9980 0.5344 0.7981 0.054 Uiso 1 1 calc R
C38 C 0.7989(3) 0.3693(3) 0.1200(2) 0.0248(10) Uani 1 1 d .
H38 H 0.8271 0.3584 0.1606 0.030 Uiso 1 1 calc R
C55 C 0.5827(3) 0.6283(3) -0.3277(2) 0.0296(11) Uani 1 1 d .
C37 C 0.7594(3) 0.4429(3) 0.1339(2) 0.0209(10) Uani 1 1 d .
C26 C 0.9507(3) 0.2485(3) 0.5780(2) 0.0202(10) Uani 1 1 d .
C15 C 0.9004(3) 0.0476(3) 0.7846(2) 0.0238(10) Uani 1 1 d .
H15 H 0.9651 0.0535 0.7916 0.029 Uiso 1 1 calc R
C30 C 0.5893(3) 0.5621(3) -0.1600(2) 0.0212(10) Uani 1 1 d .
C41 C 0.8949(3) -0.0672(3) 0.8459(2) 0.0261(10) Uani 1 1 d .
C23 C 0.9394(3) 0.2990(3) 0.4594(2) 0.0271(11) Uani 1 1 d .
H23 H 0.9363 0.3178 0.4200 0.033 Uiso 1 1 calc R
C20 C 0.5606(3) 0.7042(3) -0.1979(3) 0.0268(11) Uani 1 1 d .
H20 H 0.5515 0.7528 -0.2109 0.032 Uiso 1 1 calc R
C73 C 0.8728(3) 0.4354(3) 0.7509(3) 0.0350(12) Uani 1 1 d .
H73 H 0.8571 0.4473 0.7084 0.042 Uiso 1 1 calc R
C17 C 0.9213(3) 0.1656(3) 0.7304(2) 0.0217(10) Uani 1 1 d .
H17A H 0.9237 0.2272 0.7645 0.026 Uiso 1 1 calc R
H17B H 0.9855 0.1596 0.7395 0.026 Uiso 1 1 calc R
C28 C 0.5816(3) 0.6329(3) -0.2494(2) 0.0260(11) Uani 1 1 d .
C84 C 0.5105(3) 0.2577(3) 0.5425(3) 0.0323(12) Uani 1 1 d .
H84 H 0.5376 0.2533 0.5032 0.039 Uiso 1 1 calc R
C80 C 0.4874(3) 0.2150(3) 0.6425(3) 0.0333(12) Uani 1 1 d .
H80 H 0.4973 0.1806 0.6709 0.040 Uiso 1 1 calc R
C53 C 0.7486(3) 0.3884(3) 0.5180(3) 0.0364(12) Uani 1 1 d .
H53A H 0.8022 0.4427 0.5415 0.055 Uiso 1 1 calc R
H53B H 0.7357 0.3645 0.5542 0.055 Uiso 1 1 calc R
H53C H 0.6939 0.4044 0.4979 0.055 Uiso 1 1 calc R
C21 C 0.8650(3) 0.2602(3) 0.5455(2) 0.0248(10) Uani 1 1 d .
C47 C 0.5200(3) 0.7922(3) -0.0793(3) 0.0292(11) Uani 1 1 d .
C61 C 1.1093(3) 0.2902(3) 0.4557(2) 0.0294(11) Uani 1 1 d .
C33 C 0.5420(3) -0.0193(4) 0.6760(3) 0.0388(13) Uani 1 1 d .
H33A H 0.5671 0.0132 0.6482 0.058 Uiso 1 1 calc R
H33B H 0.4768 -0.0195 0.6723 0.058 Uiso 1 1 calc R
H33C H 0.5458 -0.0820 0.6558 0.058 Uiso 1 1 calc R
C19 C 0.5518(3) 0.7101(3) -0.1278(2) 0.0228(10) Uani 1 1 d .
C79 C 0.5290(3) 0.2046(3) 0.5831(2) 0.0251(11) Uani 1 1 d .
C76 C 0.9243(3) 0.4024(4) 0.8779(3) 0.0367(12) Uani 1 1 d .
H76 H 0.9412 0.3911 0.9206 0.044 Uiso 1 1 calc R
C49 C 0.5999(3) 0.8827(3) -0.0517(3) 0.0400(13) Uani 1 1 d .
H49A H 0.6181 0.8897 -0.0938 0.060 Uiso 1 1 calc R
H49B H 0.6539 0.8806 -0.0181 0.060 Uiso 1 1 calc R
H49C H 0.5778 0.9343 -0.0261 0.060 Uiso 1 1 calc R
C5 C 0.7618(3) 0.5360(3) -0.0677(3) 0.0266(11) Uani 1 1 d .
H5A H 0.7700 0.5109 -0.1176 0.032 Uiso 1 1 calc R
H5B H 0.8042 0.5179 -0.0357 0.032 Uiso 1 1 calc R
C6 C 0.7882(3) 0.6402(3) -0.0384(2) 0.0253(10) Uani 1 1 d .
H6A H 0.8550 0.6639 -0.0340 0.030 Uiso 1 1 calc R
H6B H 0.7512 0.6585 -0.0734 0.030 Uiso 1 1 calc R
C65 C 0.6544(3) 0.4939(4) 0.2162(3) 0.0360(12) Uani 1 1 d .
H65A H 0.6535 0.5312 0.2659 0.054 Uiso 1 1 calc R
H65B H 0.6219 0.4303 0.2033 0.054 Uiso 1 1 calc R
H65C H 0.6229 0.5150 0.1814 0.054 Uiso 1 1 calc R
C51 C 0.7706(3) 0.3148(3) 0.4547(3) 0.0318(11) Uani 1 1 d .
C31 C 0.6000(3) 0.0291(3) 0.7581(3) 0.0296(11) Uani 1 1 d .
C64 C 1.0916(3) 0.3219(4) 0.3908(3) 0.0377(12) Uani 1 1 d .
H64A H 1.1469 0.3266 0.3724 0.057 Uiso 1 1 calc R
H64B H 1.0792 0.3813 0.4086 0.057 Uiso 1 1 calc R
H64C H 1.0378 0.2774 0.3512 0.057 Uiso 1 1 calc R
C3 C 0.6917(3) -0.0504(3) 0.5440(3) 0.0293(11) Uani 1 1 d .
H3A H 0.7260 -0.0389 0.5937 0.044 Uiso 1 1 calc R
H3B H 0.6990 -0.1062 0.5090 0.044 Uiso 1 1 calc R
H3C H 0.6254 -0.0572 0.5411 0.044 Uiso 1 1 calc R
C60 C 0.8098(3) 0.6043(3) 0.2367(3) 0.0354(12) Uani 1 1 d .
H60A H 0.8079 0.6396 0.2866 0.053 Uiso 1 1 calc R
H60B H 0.7792 0.6272 0.2029 0.053 Uiso 1 1 calc R
H60C H 0.8749 0.6102 0.2355 0.053 Uiso 1 1 calc R
C67 C 0.8454(3) 0.2314(3) 0.0357(3) 0.0373(12) Uani 1 1 d .
C44 C 0.9138(4) -0.1450(4) 0.7831(3) 0.0407(13) Uani 1 1 d .
H44A H 0.9520 -0.1185 0.7578 0.061 Uiso 1 1 calc R
H44B H 0.8543 -0.1855 0.7481 0.061 Uiso 1 1 calc R
H44C H 0.9468 -0.1796 0.8042 0.061 Uiso 1 1 calc R
C66 C 0.8070(4) 0.4710(4) 0.2716(3) 0.0425(13) Uani 1 1 d .
H66A H 0.8050 0.5100 0.3204 0.064 Uiso 1 1 calc R
H66B H 0.8720 0.4758 0.2708 0.064 Uiso 1 1 calc R
H66C H 0.7744 0.4078 0.2599 0.064 Uiso 1 1 calc R
C1 C 0.8957(3) 0.0681(3) 0.5999(2) 0.0239(10) Uani 1 1 d .
H1A H 0.8803 0.0221 0.6202 0.029 Uiso 1 1 calc R
H1B H 0.9604 0.0737 0.5958 0.029 Uiso 1 1 calc R
C43 C 0.9898(3) -0.0066(3) 0.9032(3) 0.0386(12) Uani 1 1 d .
H43A H 0.9788 0.0421 0.9429 0.058 Uiso 1 1 calc R
H43B H 1.0305 0.0199 0.8793 0.058 Uiso 1 1 calc R
H43C H 1.0197 -0.0439 0.9233 0.058 Uiso 1 1 calc R
C52 C 0.6856(3) 0.2268(3) 0.4147(3) 0.0354(12) Uani 1 1 d .
H52A H 0.7011 0.1818 0.3750 0.053 Uiso 1 1 calc R
H52B H 0.6308 0.2423 0.3944 0.053 Uiso 1 1 calc R
H52C H 0.6720 0.2012 0.4500 0.053 Uiso 1 1 calc R
C32 C 0.5897(3) 0.1266(3) 0.7935(3) 0.0352(12) Uani 1 1 d .
H32A H 0.6161 0.1636 0.7694 0.053 Uiso 1 1 calc R
H32B H 0.6230 0.1541 0.8459 0.053 Uiso 1 1 calc R
H32C H 0.5235 0.1234 0.7877 0.053 Uiso 1 1 calc R
C54 C 0.7872(4) 0.3541(4) 0.3958(3) 0.0463(14) Uani 1 1 d .
H54A H 0.8007 0.3086 0.3552 0.069 Uiso 1 1 calc R
H54B H 0.8400 0.4091 0.4187 0.069 Uiso 1 1 calc R
H54C H 0.7311 0.3690 0.3769 0.069 Uiso 1 1 calc R
C62 C 1.1955(3) 0.3613(4) 0.5165(3) 0.0515(15) Uani 1 1 d .
H62A H 1.2492 0.3667 0.4964 0.077 Uiso 1 1 calc R
H62B H 1.2096 0.3418 0.5568 0.077 Uiso 1 1 calc R
H62C H 1.1824 0.4203 0.5350 0.077 Uiso 1 1 calc R
C50 C 0.4314(3) 0.8008(4) -0.1274(3) 0.0429(13) Uani 1 1 d .
H50A H 0.4456 0.8078 -0.1707 0.064 Uiso 1 1 calc R
H50B H 0.4138 0.8540 -0.0985 0.064 Uiso 1 1 calc R
H50C H 0.3797 0.7459 -0.1431 0.064 Uiso 1 1 calc R
C83 C 0.4544(3) 0.3155(4) 0.5585(3) 0.0423(13) Uani 1 1 d .
H83 H 0.4424 0.3486 0.5294 0.051 Uiso 1 1 calc R
C8 C 0.8480(3) 0.6831(3) 0.0955(2) 0.0324(12) Uani 1 1 d .
H8A H 0.8355 0.7096 0.1432 0.049 Uiso 1 1 calc R
H8B H 0.9072 0.7203 0.0960 0.049 Uiso 1 1 calc R
H8C H 0.8520 0.6212 0.0860 0.049 Uiso 1 1 calc R
C81 C 0.4322(3) 0.2750(4) 0.6596(3) 0.0446(14) Uani 1 1 d .
H81 H 0.4062 0.2819 0.6998 0.054 Uiso 1 1 calc R
C48 C 0.4918(4) 0.7818(4) -0.0117(3) 0.0408(13) Uani 1 1 d .
H48A H 0.4419 0.7253 -0.0284 0.061 Uiso 1 1 calc R
H48B H 0.4698 0.8336 0.0138 0.061 Uiso 1 1 calc R
H48C H 0.5461 0.7801 0.0219 0.061 Uiso 1 1 calc R
C34 C 0.5557(3) -0.0257(3) 0.7990(3) 0.0341(12) Uani 1 1 d .
H34A H 0.5905 0.0021 0.8510 0.051 Uiso 1 1 calc R
H34B H 0.5584 -0.0886 0.7772 0.051 Uiso 1 1 calc R
H34C H 0.4906 -0.0250 0.7943 0.051 Uiso 1 1 calc R
C42 C 0.8333(3) -0.1102(4) 0.8850(3) 0.0392(13) Uani 1 1 d .
H42A H 0.8211 -0.0620 0.9244 0.059 Uiso 1 1 calc R
H42B H 0.8659 -0.1453 0.9058 0.059 Uiso 1 1 calc R
H42C H 0.7740 -0.1505 0.8495 0.059 Uiso 1 1 calc R
C4 C 0.6744(3) 0.0069(3) 0.4491(2) 0.0340(12) Uani 1 1 d .
H4A H 0.6089 0.0024 0.4480 0.051 Uiso 1 1 calc R
H4B H 0.6794 -0.0511 0.4155 0.051 Uiso 1 1 calc R
H4C H 0.6987 0.0551 0.4338 0.051 Uiso 1 1 calc R
C75 C 0.9843(3) 0.4724(4) 0.8682(3) 0.0449(14) Uani 1 1 d .
H75 H 1.0415 0.5083 0.9042 0.054 Uiso 1 1 calc R
C63 C 1.1299(4) 0.1960(4) 0.4272(3) 0.0545(16) Uani 1 1 d .
H63A H 1.1836 0.2008 0.4070 0.082 Uiso 1 1 calc R
H63B H 1.0752 0.1509 0.3888 0.082 Uiso 1 1 calc R
H63C H 1.1436 0.1772 0.4679 0.082 Uiso 1 1 calc R
C7 C 0.7702(3) 0.7778(3) 0.0504(3) 0.0398(13) Uani 1 1 d .
H7A H 0.7587 0.8064 0.0982 0.060 Uiso 1 1 calc R
H7B H 0.7212 0.7784 0.0119 0.060 Uiso 1 1 calc R
H7C H 0.8310 0.8117 0.0505 0.060 Uiso 1 1 calc R
C58 C 0.6441(4) 0.5701(5) -0.3617(3) 0.0663(18) Uani 1 1 d U
H58A H 0.7085 0.5964 -0.3305 0.099 Uiso 1 1 calc R
H58B H 0.6424 0.5689 -0.4106 0.099 Uiso 1 1 calc R
H58C H 0.6206 0.5080 -0.3658 0.099 Uiso 1 1 calc R
C57 C 0.4823(4) 0.5837(4) -0.3786(3) 0.0554(16) Uani 1 1 d .
H57A H 0.4413 0.6194 -0.3587 0.083 Uiso 1 1 calc R
H57B H 0.4602 0.5218 -0.3819 0.083 Uiso 1 1 calc R
H57C H 0.4816 0.5816 -0.4276 0.083 Uiso 1 1 calc R
C56 C 0.6196(5) 0.7227(4) -0.3270(3) 0.077(2) Uani 1 1 d U
H56A H 0.6835 0.7508 -0.2951 0.115 Uiso 1 1 calc R
H56B H 0.5798 0.7608 -0.3085 0.115 Uiso 1 1 calc R
H56C H 0.6190 0.7166 -0.3769 0.115 Uiso 1 1 calc R
C82 C 0.4155(4) 0.3252(4) 0.6170(3) 0.0529(16) Uani 1 1 d .
H82 H 0.3779 0.3654 0.6282 0.063 Uiso 1 1 calc R
C68 C 0.7677(4) 0.1401(4) -0.0022(4) 0.0610(17) Uani 1 1 d .
H68A H 0.7960 0.0896 -0.0108 0.091 Uiso 1 1 calc R
H68B H 0.7315 0.1357 -0.0492 0.091 Uiso 1 1 calc R
H68C H 0.7266 0.1371 0.0293 0.091 Uiso 1 1 calc R
C70 C 0.9021(7) 0.2339(6) 0.1082(4) 0.129(4) Uani 1 1 d U
H70A H 0.9520 0.2911 0.1336 0.193 Uiso 1 1 calc R
H70B H 0.9294 0.1827 0.0975 0.193 Uiso 1 1 calc R
H70C H 0.8608 0.2294 0.1394 0.193 Uiso 1 1 calc R
Cl1 Cl 0.61056(10) 0.69930(11) 0.13136(9) 0.0613(4) Uani 1 1 d .
C69 C 0.9095(5) 0.2341(5) -0.0152(5) 0.089(2) Uani 1 1 d U
H69A H 0.9598 0.2911 0.0083 0.133 Uiso 1 1 calc R
H69B H 0.8730 0.2301 -0.0619 0.133 Uiso 1 1 calc R
H69C H 0.9363 0.1827 -0.0241 0.133 Uiso 1 1 calc R

loop_
_atom_site_aniso_label
_atom_site_aniso_U_11
_atom_site_aniso_U_22
_atom_site_aniso_U_33
_atom_site_aniso_U_23
_atom_site_aniso_U_13
_atom_site_aniso_U_12
Ti1 0.0164(4) 0.0216(5) 0.0235(4) 0.0138(4) 0.0031(3) 0.0037(3)
Ti2 0.0223(4) 0.0270(5) 0.0188(4) 0.0102(4) 0.0094(3) 0.0135(3)
O3 0.0248(14) 0.0228(17) 0.0159(15) 0.0077(13) 0.0081(12) 0.0124(13)
O2 0.0212(14) 0.0254(17) 0.0315(17) 0.0189(15) 0.0088(13) 0.0072(13)
O5 0.026(2) 0.017(2) 0.024(2) 0.0087(19) 0.0098(17) 0.0079(17)
O4 0.0264(15) 0.0265(18) 0.0251(17) 0.0152(14) 0.0142(13) 0.0143(13)
O1 0.0190(14) 0.0298(18) 0.0293(17) 0.0188(15) 0.0061(12) 0.0064(13)
N3 0.0177(16) 0.025(2) 0.0211(19) 0.0116(17) 0.0066(14) 0.0078(15)
N2 0.0223(18) 0.024(2) 0.022(2) 0.0092(17) -0.0024(15) 0.0037(15)
N4 0.0225(18) 0.024(2) 0.028(2) 0.0104(18) 0.0088(16) 0.0058(16)
N1 0.0233(18) 0.019(2) 0.023(2) 0.0105(17) 0.0046(15) 0.0016(15)
C13 0.028(2) 0.028(3) 0.018(2) 0.015(2) 0.0041(18) 0.0042(19)
C16 0.025(2) 0.023(3) 0.019(2) 0.011(2) 0.0039(18) 0.0073(19)
C45 0.0182(19) 0.024(3) 0.020(2) 0.011(2) 0.0100(17) 0.0074(18)
C40 0.019(2) 0.027(3) 0.026(3) 0.008(2) 0.0071(18) 0.0073(19)
C72 0.023(2) 0.019(2) 0.025(2) 0.006(2) 0.0140(18) 0.0061(18)
C35 0.026(2) 0.025(3) 0.017(2) 0.009(2) 0.0095(18) 0.0129(19)
C39 0.024(2) 0.026(3) 0.032(3) 0.015(2) 0.0014(19) 0.0096(19)
C22 0.029(2) 0.023(3) 0.032(3) 0.014(2) 0.011(2) 0.0072(19)
C12 0.021(2) 0.025(3) 0.025(2) 0.014(2) 0.0025(18) 0.0039(18)
C36 0.0132(18) 0.024(3) 0.028(3) 0.013(2) 0.0091(17) 0.0062(18)
C71 0.024(2) 0.030(3) 0.035(3) 0.019(2) 0.011(2) 0.009(2)
C11 0.025(2) 0.020(2) 0.019(2) 0.012(2) 0.0023(18) 0.0073(18)
C14 0.031(2) 0.025(3) 0.023(2) 0.014(2) 0.0028(19) 0.009(2)
C2 0.030(2) 0.021(3) 0.029(3) 0.011(2) 0.007(2) 0.0068(19)
C25 0.024(2) 0.021(3) 0.030(3) 0.012(2) 0.0048(19) 0.0087(19)
C78 0.020(2) 0.027(3) 0.030(3) 0.015(2) 0.0032(18) 0.0044(19)
C46 0.023(2) 0.021(3) 0.021(2) 0.008(2) 0.0063(18) 0.0066(18)
C59 0.026(2) 0.029(3) 0.019(2) 0.012(2) 0.0041(18) 0.0083(19)
C29 0.018(2) 0.030(3) 0.023(3) 0.011(2) 0.0048(18) 0.0023(19)
C27 0.0145(19) 0.028(3) 0.026(2) 0.013(2) 0.0033(17) 0.0022(18)
C18 0.018(2) 0.025(3) 0.026(3) 0.015(2) 0.0113(18) 0.0074(18)
C24 0.028(2) 0.022(3) 0.030(3) 0.012(2) 0.0113(19) 0.0046(19)
C77 0.032(2) 0.029(3) 0.031(3) 0.011(2) 0.012(2) 0.011(2)
C74 0.032(3) 0.040(3) 0.057(4) 0.018(3) 0.016(3) -0.002(2)
C38 0.022(2) 0.027(3) 0.031(3) 0.021(2) 0.0014(19) 0.0057(19)
C55 0.036(2) 0.033(3) 0.024(3) 0.019(2) 0.010(2) 0.004(2)
C37 0.0135(19) 0.024(3) 0.024(2) 0.013(2) 0.0014(17) 0.0020(18)
C26 0.020(2) 0.019(2) 0.022(2) 0.012(2) 0.0037(17) 0.0014(17)
C15 0.021(2) 0.031(3) 0.022(2) 0.013(2) 0.0038(18) 0.0088(19)
C30 0.0165(19) 0.030(3) 0.026(3) 0.019(2) 0.0080(18) 0.0096(18)
C41 0.036(2) 0.028(3) 0.021(2) 0.015(2) 0.0061(19) 0.014(2)
C23 0.029(2) 0.025(3) 0.031(3) 0.016(2) 0.009(2) 0.0053(19)
C20 0.022(2) 0.031(3) 0.038(3) 0.026(2) 0.010(2) 0.007(2)
C73 0.033(3) 0.038(3) 0.036(3) 0.018(2) 0.011(2) 0.007(2)
C17 0.018(2) 0.026(3) 0.023(2) 0.013(2) 0.0038(17) 0.0058(18)
C28 0.020(2) 0.028(3) 0.029(3) 0.017(2) 0.0014(19) -0.0012(19)
C84 0.031(2) 0.025(3) 0.036(3) 0.013(2) 0.000(2) 0.003(2)
C80 0.029(2) 0.032(3) 0.037(3) 0.015(2) 0.004(2) 0.005(2)
C53 0.036(3) 0.032(3) 0.052(3) 0.028(3) 0.013(2) 0.012(2)
C21 0.024(2) 0.024(3) 0.032(3) 0.017(2) 0.0114(19) 0.0052(19)
C47 0.035(2) 0.028(3) 0.042(3) 0.026(2) 0.019(2) 0.016(2)
C61 0.032(2) 0.033(3) 0.028(3) 0.014(2) 0.015(2) 0.011(2)
C33 0.022(2) 0.046(3) 0.047(3) 0.033(3) -0.005(2) -0.005(2)
C19 0.021(2) 0.025(3) 0.028(3) 0.017(2) 0.0089(18) 0.0053(18)
C79 0.0152(19) 0.029(3) 0.022(2) 0.007(2) -0.0024(18) 0.0000(18)
C76 0.036(3) 0.047(3) 0.025(3) 0.008(2) 0.005(2) 0.024(3)
C49 0.046(3) 0.034(3) 0.048(3) 0.020(3) 0.018(2) 0.016(2)
C5 0.026(2) 0.034(3) 0.030(3) 0.017(2) 0.0156(19) 0.015(2)
C6 0.023(2) 0.024(3) 0.029(3) 0.010(2) 0.0104(19) 0.0065(19)
C65 0.032(2) 0.050(3) 0.025(3) 0.011(2) 0.017(2) 0.010(2)
C51 0.031(2) 0.039(3) 0.038(3) 0.027(3) 0.011(2) 0.015(2)
C31 0.023(2) 0.034(3) 0.038(3) 0.026(2) 0.006(2) 0.002(2)
C64 0.039(3) 0.046(3) 0.041(3) 0.024(3) 0.024(2) 0.017(2)
C3 0.025(2) 0.025(3) 0.033(3) 0.011(2) 0.0026(19) 0.0030(19)
C60 0.042(3) 0.031(3) 0.022(3) 0.004(2) 0.004(2) 0.005(2)
C67 0.043(3) 0.032(3) 0.040(3) 0.014(3) 0.004(2) 0.024(2)
C44 0.061(3) 0.042(3) 0.032(3) 0.021(3) 0.016(2) 0.031(3)
C66 0.057(3) 0.053(4) 0.026(3) 0.025(3) 0.008(2) 0.018(3)
C1 0.020(2) 0.029(3) 0.025(2) 0.014(2) 0.0038(18) 0.0083(19)
C43 0.047(3) 0.038(3) 0.035(3) 0.022(3) 0.003(2) 0.018(2)
C52 0.033(2) 0.048(3) 0.035(3) 0.025(3) 0.007(2) 0.017(2)
C32 0.026(2) 0.039(3) 0.048(3) 0.026(3) 0.012(2) 0.010(2)
C54 0.045(3) 0.066(4) 0.060(4) 0.051(3) 0.022(3) 0.030(3)
C62 0.028(3) 0.079(4) 0.049(3) 0.029(3) 0.016(2) 0.004(3)
C50 0.048(3) 0.044(3) 0.058(4) 0.033(3) 0.025(3) 0.026(3)
C83 0.039(3) 0.035(3) 0.046(3) 0.014(3) -0.002(3) 0.015(2)
C8 0.019(2) 0.041(3) 0.028(3) 0.008(2) 0.0042(19) 0.002(2)
C81 0.029(3) 0.052(4) 0.045(3) 0.008(3) 0.012(2) 0.014(3)
C48 0.064(3) 0.037(3) 0.053(3) 0.029(3) 0.044(3) 0.038(3)
C34 0.025(2) 0.042(3) 0.046(3) 0.031(3) 0.009(2) 0.007(2)
C42 0.051(3) 0.046(3) 0.038(3) 0.030(3) 0.013(2) 0.024(3)
C4 0.038(3) 0.029(3) 0.029(3) 0.012(2) -0.001(2) 0.009(2)
C75 0.029(3) 0.037(3) 0.046(3) -0.001(3) 0.001(2) 0.002(2)
C63 0.068(4) 0.064(4) 0.068(4) 0.041(3) 0.046(3) 0.047(3)
C7 0.040(3) 0.024(3) 0.053(3) 0.011(3) 0.020(2) 0.006(2)
C58 0.075(4) 0.107(5) 0.061(4) 0.059(4) 0.046(3) 0.046(4)
C57 0.055(3) 0.078(5) 0.029(3) 0.022(3) 0.006(3) 0.014(3)
C56 0.126(5) 0.051(4) 0.040(3) 0.027(3) 0.020(3) -0.017(3)
C82 0.046(3) 0.042(4) 0.058(4) 0.006(3) 0.000(3) 0.024(3)
C68 0.072(4) 0.033(3) 0.090(5) 0.028(3) 0.030(4) 0.028(3)
C70 0.163(6) 0.101(5) 0.107(5) 0.025(4) -0.034(4) 0.103(5)
Cl1 0.0485(8) 0.0503(10) 0.0868(12) 0.0316(9) 0.0142(8) 0.0147(7)
C69 0.071(4) 0.070(4) 0.161(6) 0.057(4) 0.063(4) 0.050(4)

loop_
_atom_type_symbol
_atom_type_description
_atom_type_scat_dispersion_real
_atom_type_scat_dispersion_imag
_atom_type_scat_source
C C 0.0033 0.0016 'International Tables Vol C Tables 4.2.6.8 and 6.1.1.4'
H H 0.0000 0.0000 'International Tables Vol C Tables 4.2.6.8 and 6.1.1.4'
N N 0.0061 0.0033 'International Tables Vol C Tables 4.2.6.8 and 6.1.1.4'
O O 0.0106 0.0060 'International Tables Vol C Tables 4.2.6.8 and 6.1.1.4'
Cl Cl 0.1484 0.1585 'International Tables Vol C Tables 4.2.6.8 and 6.1.1.4'
Ti Ti 0.2776 0.4457 'International Tables Vol C Tables 4.2.6.8 and 6.1.1.4'

loop_
_geom_angle_atom_site_label_1
_geom_angle_atom_site_label_2
_geom_angle_atom_site_label_3
_geom_angle
_geom_angle_site_symmetry_1
O2 Ti1 O1 162.94(12) .
O2 Ti1 C71 92.12(15) .
O1 Ti1 C71 90.72(15) .
O2 Ti1 C78 98.42(14) .
O1 Ti1 C78 98.41(14) .
C71 Ti1 C78 89.87(16) .
O2 Ti1 N1 82.57(12) .
O1 Ti1 N1 81.18(11) .
C71 Ti1 N1 117.28(14) .
C78 Ti1 N1 152.83(15) .
O2 Ti1 N2 88.14(12) .
O1 Ti1 N2 92.00(12) .
C71 Ti1 N2 169.86(13) .
C78 Ti1 N2 80.07(14) .
N1 Ti1 N2 72.81(11) .
O5 Ti2 O4 94.70(9) .
O5 Ti2 O3 94.50(9) .
O4 Ti2 O3 165.19(12) .
O5 Ti2 Cl1 102.46(5) .
O4 Ti2 Cl1 97.14(10) .
O3 Ti2 Cl1 92.17(9) .
O5 Ti2 N3 93.12(9) .
O4 Ti2 N3 84.20(12) .
O3 Ti2 N3 83.73(12) .
Cl1 Ti2 N3 164.17(9) .
O5 Ti2 N4 168.69(9) .
O4 Ti2 N4 82.32(12) .
O3 Ti2 N4 86.42(12) .
Cl1 Ti2 N4 88.76(9) .
N3 Ti2 N4 75.75(12) .
C36 O3 Ti2 142.1(3) .
C21 O2 Ti1 146.0(3) .
Ti2 O5 Ti2 180.00(5) 2_665
C18 O4 Ti2 144.6(3) .
C11 O1 Ti1 146.5(3) .
C35 N3 C5 111.0(3) .
C35 N3 C46 105.9(3) .
C5 N3 C46 108.8(3) .
C35 N3 Ti2 108.9(2) .
C5 N3 Ti2 112.8(2) .
C46 N3 Ti2 109.2(2) .
C4 N2 C2 106.7(3) .
C4 N2 C3 106.5(3) .
C2 N2 C3 109.8(3) .
C4 N2 Ti1 117.3(3) .
C2 N2 Ti1 104.9(2) .
C3 N2 Ti1 111.4(3) .
C8 N4 C7 107.6(3) .
C8 N4 C6 110.4(3) .
C7 N4 C6 107.1(3) .
C8 N4 Ti2 113.5(3) .
C7 N4 Ti2 111.9(2) .
C6 N4 Ti2 106.1(2) .
C1 N1 C27 110.6(3) .
C1 N1 C17 108.7(3) .
C27 N1 C17 104.8(3) .
C1 N1 Ti1 113.5(2) .
C27 N1 Ti1 108.2(2) .
C17 N1 Ti1 110.7(2) .
C12 C13 C14 123.6(4) .
C12 C13 H13 118.2 .
C14 C13 H13 118.2 .
C15 C16 C11 119.9(4) .
C15 C16 C17 120.1(4) .
C11 C16 C17 119.7(4) .
C40 C45 C36 120.1(4) .
C40 C45 C46 118.5(4) .
C36 C45 C46 120.9(4) .
C45 C40 C39 122.2(4) .
C45 C40 H40 118.9 .
C39 C40 H40 118.9 .
C73 C72 C77 116.6(4) .
C73 C72 C71 122.1(4) .
C77 C72 C71 121.3(4) .
C30 C35 N3 117.6(3) .
C30 C35 H35A 107.9 .
N3 C35 H35A 107.9 .
C30 C35 H35B 107.9 .
N3 C35 H35B 107.9 .
H35A C35 H35B 107.2 .
C38 C39 C40 116.3(4) .
C38 C39 C67 122.9(4) .
C40 C39 C67 120.9(4) .
C23 C22 C21 116.6(4) .
C23 C22 C51 121.4(4) .
C21 C22 C51 122.0(4) .
C13 C12 C11 117.2(4) .
C13 C12 C31 121.8(4) .
C11 C12 C31 121.1(4) .
O3 C36 C45 119.2(4) .
O3 C36 C37 120.5(4) .
C45 C36 C37 120.3(4) .
C72 C71 Ti1 109.6(3) .
C72 C71 H71A 109.7 .
Ti1 C71 H71A 109.7 .
C72 C71 H71B 109.7 .
Ti1 C71 H71B 109.7 .
H71A C71 H71B 108.2 .
O1 C11 C16 117.6(4) .
O1 C11 C12 122.3(3) .
C16 C11 C12 120.1(4) .
C15 C14 C13 116.8(4) .
C15 C14 C41 120.3(4) .
C13 C14 C41 122.8(4) .
N2 C2 C1 111.9(3) .
N2 C2 H2A 109.2 .
C1 C2 H2A 109.2 .
N2 C2 H2B 109.2 .
C1 C2 H2B 109.2 .
H2A C2 H2B 107.9 .
C24 C25 C26 122.2(4) .
C24 C25 H25 118.9 .
C26 C25 H25 118.9 .
C79 C78 Ti1 120.8(3) .
C79 C78 H78A 107.1 .
Ti1 C78 H78A 107.1 .
C79 C78 H78B 107.1 .
Ti1 C78 H78B 107.1 .
H78A C78 H78B 106.8 .
N3 C46 C45 116.8(3) .
N3 C46 H46A 108.1 .
C45 C46 H46A 108.1 .
N3 C46 H46B 108.1 .
C45 C46 H46B 108.1 .
H46A C46 H46B 107.3 .
C37 C59 C60 111.4(3) .
C37 C59 C65 109.5(3) .
C60 C59 C65 108.8(4) .
C37 C59 C66 112.0(4) .
C60 C59 C66 107.0(4) .
C65 C59 C66 107.9(4) .
C30 C29 C28 120.6(4) .
C30 C29 H29 119.7 .
C28 C29 H29 119.7 .
N1 C27 C26 118.2(3) .
N1 C27 H27A 107.8 .
C26 C27 H27A 107.8 .
N1 C27 H27B 107.8 .
C26 C27 H27B 107.8 .
H27A C27 H27B 107.1 .
O4 C18 C30 116.4(4) .
O4 C18 C19 123.2(4) .
C30 C18 C19 120.4(4) .
C25 C24 C23 115.9(4) .
C25 C24 C61 120.9(4) .
C23 C24 C61 123.2(4) .
C76 C77 C72 121.7(4) .
C76 C77 H77 119.2 .
C72 C77 H77 119.2 .
C75 C74 C73 121.3(5) .
C75 C74 H74 119.3 .
C73 C74 H74 119.3 .
C37 C38 C39 124.2(4) .
C37 C38 H38 117.9 .
C39 C38 H38 117.9 .
C56 C55 C58 106.9(5) .
C56 C55 C57 109.3(5) .
C58 C55 C57 107.3(4) .
C56 C55 C28 112.2(4) .
C58 C55 C28 112.4(4) .
C57 C55 C28 108.6(4) .
C38 C37 C36 116.6(4) .
C38 C37 C59 121.4(4) .
C36 C37 C59 121.9(4) .
C25 C26 C21 120.4(4) .
C25 C26 C27 120.6(4) .
C21 C26 C27 118.6(4) .
C16 C15 C14 122.2(4) .
C16 C15 H15 118.9 .
C14 C15 H15 118.9 .
C29 C30 C18 120.6(4) .
C29 C30 C35 119.7(4) .
C18 C30 C35 119.4(4) .
C42 C41 C43 108.1(4) .
C42 C41 C44 108.9(4) .
C43 C41 C44 108.7(4) .
C42 C41 C14 112.9(4) .
C43 C41 C14 110.3(4) .
C44 C41 C14 107.9(3) .
C22 C23 C24 124.8(4) .
C22 C23 H23 117.6 .
C24 C23 H23 117.6 .
C28 C20 C19 125.6(4) .
C28 C20 H20 117.2 .
C19 C20 H20 117.2 .
C74 C73 C72 121.5(5) .
C74 C73 H73 119.2 .
C72 C73 H73 119.2 .
N1 C17 C16 115.9(3) .
N1 C17 H17A 108.3 .
C16 C17 H17A 108.3 .
N1 C17 H17B 108.3 .
C16 C17 H17B 108.3 .
H17A C17 H17B 107.4 .
C20 C28 C29 116.6(4) .
C20 C28 C55 122.2(4) .
C29 C28 C55 120.9(4) .
C83 C84 C79 122.3(5) .
C83 C84 H84 118.9 .
C79 C84 H84 118.9 .
C81 C80 C79 121.3(5) .
C81 C80 H80 119.4 .
C79 C80 H80 119.4 .
C51 C53 H53A 109.5 .
C51 C53 H53B 109.5 .
H53A C53 H53B 109.5 .
C51 C53 H53C 109.5 .
H53A C53 H53C 109.5 .
H53B C53 H53C 109.5 .
O2 C21 C26 117.7(4) .
O2 C21 C22 122.4(4) .
C26 C21 C22 119.9(4) .
C48 C47 C49 108.9(4) .
C48 C47 C50 106.2(4) .
C49 C47 C50 108.4(4) .
C48 C47 C19 114.5(4) .
C49 C47 C19 109.5(3) .
C50 C47 C19 109.2(4) .
C62 C61 C24 109.5(4) .
C62 C61 C63 109.3(4) .
C24 C61 C63 108.9(4) .
C62 C61 C64 107.9(4) .
C24 C61 C64 112.0(4) .
C63 C61 C64 109.2(4) .
C31 C33 H33A 109.5 .
C31 C33 H33B 109.5 .
H33A C33 H33B 109.5 .
C31 C33 H33C 109.5 .
H33A C33 H33C 109.5 .
H33B C33 H33C 109.5 .
C20 C19 C18 115.9(4) .
C20 C19 C47 118.5(4) .
C18 C19 C47 125.6(4) .
C84 C79 C80 116.4(4) .
C84 C79 C78 121.5(4) .
C80 C79 C78 122.1(4) .
C75 C76 C77 119.8(5) .
C75 C76 H76 120.1 .
C77 C76 H76 120.1 .
C47 C49 H49A 109.5 .
C47 C49 H49B 109.5 .
H49A C49 H49B 109.5 .
C47 C49 H49C 109.5 .
H49A C49 H49C 109.5 .
H49B C49 H49C 109.5 .
N3 C5 C6 111.9(3) .
N3 C5 H5A 109.2 .
C6 C5 H5A 109.2 .
N3 C5 H5B 109.2 .
C6 C5 H5B 109.2 .
H5A C5 H5B 107.9 .
N4 C6 C5 110.6(3) .
N4 C6 H6A 109.5 .
C5 C6 H6A 109.5 .
N4 C6 H6B 109.5 .
C5 C6 H6B 109.5 .
H6A C6 H6B 108.1 .
C59 C65 H65A 109.5 .
C59 C65 H65B 109.5 .
H65A C65 H65B 109.5 .
C59 C65 H65C 109.5 .
H65A C65 H65C 109.5 .
H65B C65 H65C 109.5 .
C53 C51 C22 109.6(4) .
C53 C51 C52 111.1(4) .
C22 C51 C52 109.9(4) .
C53 C51 C54 108.2(4) .
C22 C51 C54 111.0(4) .
C52 C51 C54 107.0(4) .
C32 C31 C33 110.9(4) .
C32 C31 C34 106.4(4) .
C33 C31 C34 106.6(4) .
C32 C31 C12 110.3(3) .
C33 C31 C12 110.2(4) .
C34 C31 C12 112.4(4) .
C61 C64 H64A 109.5 .
C61 C64 H64B 109.5 .
H64A C64 H64B 109.5 .
C61 C64 H64C 109.5 .
H64A C64 H64C 109.5 .
H64B C64 H64C 109.5 .
N2 C3 H3A 109.5 .
N2 C3 H3B 109.5 .
H3A C3 H3B 109.5 .
N2 C3 H3C 109.5 .
H3A C3 H3C 109.5 .
H3B C3 H3C 109.5 .
C59 C60 H60A 109.5 .
C59 C60 H60B 109.5 .
H60A C60 H60B 109.5 .
C59 C60 H60C 109.5 .
H60A C60 H60C 109.5 .
H60B C60 H60C 109.5 .
C70 C67 C69 109.5(6) .
C70 C67 C68 107.5(5) .
C69 C67 C68 108.3(5) .
C70 C67 C39 112.0(4) .
C69 C67 C39 110.8(4) .
C68 C67 C39 108.6(4) .
C41 C44 H44A 109.5 .
C41 C44 H44B 109.5 .
H44A C44 H44B 109.5 .
C41 C44 H44C 109.5 .
H44A C44 H44C 109.5 .
H44B C44 H44C 109.5 .
C59 C66 H66A 109.5 .
C59 C66 H66B 109.5 .
H66A C66 H66B 109.5 .
C59 C66 H66C 109.5 .
H66A C66 H66C 109.5 .
H66B C66 H66C 109.5 .
N1 C1 C2 113.0(3) .
N1 C1 H1A 109.0 .
C2 C1 H1A 109.0 .
N1 C1 H1B 109.0 .
C2 C1 H1B 109.0 .
H1A C1 H1B 107.8 .
C41 C43 H43A 109.5 .
C41 C43 H43B 109.5 .
H43A C43 H43B 109.5 .
C41 C43 H43C 109.5 .
H43A C43 H43C 109.5 .
H43B C43 H43C 109.5 .
C51 C52 H52A 109.5 .
C51 C52 H52B 109.5 .
H52A C52 H52B 109.5 .
C51 C52 H52C 109.5 .
H52A C52 H52C 109.5 .
H52B C52 H52C 109.5 .
C31 C32 H32A 109.5 .
C31 C32 H32B 109.5 .
H32A C32 H32B 109.5 .
C31 C32 H32C 109.5 .
H32A C32 H32C 109.5 .
H32B C32 H32C 109.5 .
C51 C54 H54A 109.5 .
C51 C54 H54B 109.5 .
H54A C54 H54B 109.5 .
C51 C54 H54C 109.5 .
H54A C54 H54C 109.5 .
H54B C54 H54C 109.5 .
C61 C62 H62A 109.5 .
C61 C62 H62B 109.5 .
H62A C62 H62B 109.5 .
C61 C62 H62C 109.5 .
H62A C62 H62C 109.5 .
H62B C62 H62C 109.5 .
C47 C50 H50A 109.5 .
C47 C50 H50B 109.5 .
H50A C50 H50B 109.5 .
C47 C50 H50C 109.5 .
H50A C50 H50C 109.5 .
H50B C50 H50C 109.5 .
C84 C83 C82 120.3(5) .
C84 C83 H83 119.9 .
C82 C83 H83 119.9 .
N4 C8 H8A 109.5 .
N4 C8 H8B 109.5 .
H8A C8 H8B 109.5 .
N4 C8 H8C 109.5 .
H8A C8 H8C 109.5 .
H8B C8 H8C 109.5 .
C80 C81 C82 119.8(5) .
C80 C81 H81 120.1 .
C82 C81 H81 120.1 .
C47 C48 H48A 109.5 .
C47 C48 H48B 109.5 .
H48A C48 H48B 109.5 .
C47 C48 H48C 109.5 .
H48A C48 H48C 109.5 .
H48B C48 H48C 109.5 .
C31 C34 H34A 109.5 .
C31 C34 H34B 109.5 .
H34A C34 H34B 109.5 .
C31 C34 H34C 109.5 .
H34A C34 H34C 109.5 .
H34B C34 H34C 109.5 .
C41 C42 H42A 109.5 .
C41 C42 H42B 109.5 .
H42A C42 H42B 109.5 .
C41 C42 H42C 109.5 .
H42A C42 H42C 109.5 .
H42B C42 H42C 109.5 .
N2 C4 H4A 109.5 .
N2 C4 H4B 109.5 .
H4A C4 H4B 109.5 .
N2 C4 H4C 109.5 .
H4A C4 H4C 109.5 .
H4B C4 H4C 109.5 .
C74 C75 C76 119.0(4) .
C74 C75 H75 120.5 .
C76 C75 H75 120.5 .
C61 C63 H63A 109.5 .
C61 C63 H63B 109.5 .
H63A C63 H63B 109.5 .
C61 C63 H63C 109.5 .
H63A C63 H63C 109.5 .
H63B C63 H63C 109.5 .
N4 C7 H7A 109.5 .
N4 C7 H7B 109.5 .
H7A C7 H7B 109.5 .
N4 C7 H7C 109.5 .
H7A C7 H7C 109.5 .
H7B C7 H7C 109.5 .
C55 C58 H58A 109.5 .
C55 C58 H58B 109.5 .
H58A C58 H58B 109.5 .
C55 C58 H58C 109.5 .
H58A C58 H58C 109.5 .
H58B C58 H58C 109.5 .
C55 C57 H57A 109.5 .
C55 C57 H57B 109.5 .
H57A C57 H57B 109.5 .
C55 C57 H57C 109.5 .
H57A C57 H57C 109.5 .
H57B C57 H57C 109.5 .
C55 C56 H56A 109.5 .
C55 C56 H56B 109.5 .
H56A C56 H56B 109.5 .
C55 C56 H56C 109.5 .
H56A C56 H56C 109.5 .
H56B C56 H56C 109.5 .
C83 C82 C81 119.9(5) .
C83 C82 H82 120.0 .
C81 C82 H82 120.0 .
C67 C68 H68A 109.5 .
C67 C68 H68B 109.5 .
H68A C68 H68B 109.5 .
C67 C68 H68C 109.5 .
H68A C68 H68C 109.5 .
H68B C68 H68C 109.5 .
C67 C70 H70A 109.5 .
C67 C70 H70B 109.5 .
H70A C70 H70B 109.5 .
C67 C70 H70C 109.5 .
H70A C70 H70C 109.5 .
H70B C70 H70C 109.5 .
C67 C69 H69A 109.5 .
C67 C69 H69B 109.5 .
H69A C69 H69B 109.5 .
C67 C69 H69C 109.5 .
H69A C69 H69C 109.5 .
H69B C69 H69C 109.5 .

loop_
_geom_bond_atom_site_label_1
_geom_bond_atom_site_label_2
_geom_bond_distance
_geom_bond_site_symmetry_2
Ti1 O2 1.854(3) .
Ti1 O1 1.866(3) .
Ti1 C71 2.142(5) .
Ti1 C78 2.177(4) .
Ti1 N1 2.377(3) .
Ti1 N2 2.549(4) .
Ti2 O5 1.8280(8) .
Ti2 O4 1.856(3) .
Ti2 O3 1.874(3) .
Ti2 Cl1 2.2593(18) .
Ti2 N3 2.260(3) .
Ti2 N4 2.443(3) .
O3 C36 1.356(5) .
O2 C21 1.351(5) .
O5 Ti2 1.8280(8) 2_665
O4 C18 1.349(5) .
O1 C11 1.349(5) .
N3 C35 1.496(5) .
N3 C5 1.502(5) .
N3 C46 1.503(5) .
N2 C4 1.469(5) .
N2 C2 1.476(5) .
N2 C3 1.486(5) .
N4 C8 1.481(5) .
N4 C7 1.483(6) .
N4 C6 1.486(5) .
N1 C1 1.484(5) .
N1 C27 1.488(5) .
N1 C17 1.490(5) .
C13 C12 1.387(6) .
C13 C14 1.409(6) .
C13 H13 0.9300 .
C16 C15 1.370(6) .
C16 C11 1.411(5) .
C16 C17 1.501(6) .
C45 C40 1.364(6) .
C45 C36 1.384(6) .
C45 C46 1.506(5) .
C40 C39 1.395(6) .
C40 H40 0.9300 .
C72 C73 1.392(6) .
C72 C77 1.403(6) .
C72 C71 1.466(6) .
C35 C30 1.491(6) .
C35 H35A 0.9700 .
C35 H35B 0.9700 .
C39 C38 1.391(6) .
C39 C67 1.528(6) .
C22 C23 1.398(6) .
C22 C21 1.413(6) .
C22 C51 1.537(6) .
C12 C11 1.417(6) .
C12 C31 1.539(6) .
C36 C37 1.420(6) .
C71 H71A 0.9700 .
C71 H71B 0.9700 .
C14 C15 1.392(6) .
C14 C41 1.537(6) .
C2 C1 1.499(6) .
C2 H2A 0.9700 .
C2 H2B 0.9700 .
C25 C24 1.381(6) .
C25 C26 1.389(6) .
C25 H25 0.9300 .
C78 C79 1.474(6) .
C78 H78A 0.9700 .
C78 H78B 0.9700 .
C46 H46A 0.9700 .
C46 H46B 0.9700 .
C59 C37 1.528(6) .
C59 C60 1.530(6) .
C59 C65 1.538(6) .
C59 C66 1.541(6) .
C29 C30 1.380(6) .
C29 C28 1.410(6) .
C29 H29 0.9300 .
C27 C26 1.496(6) .
C27 H27A 0.9700 .
C27 H27B 0.9700 .
C18 C30 1.400(6) .
C18 C19 1.407(6) .
C24 C23 1.405(6) .
C24 C61 1.521(6) .
C77 C76 1.397(6) .
C77 H77 0.9300 .
C74 C75 1.368(7) .
C74 C73 1.384(6) .
C74 H74 0.9300 .
C38 C37 1.383(6) .
C38 H38 0.9300 .
C55 C56 1.504(7) .
C55 C58 1.508(7) .
C55 C57 1.514(6) .
C55 C28 1.532(6) .
C26 C21 1.398(6) .
C15 H15 0.9300 .
C41 C42 1.524(6) .
C41 C43 1.527(6) .
C41 C44 1.533(6) .
C23 H23 0.9300 .
C20 C28 1.371(6) .
C20 C19 1.393(6) .
C20 H20 0.9300 .
C73 H73 0.9300 .
C17 H17A 0.9700 .
C17 H17B 0.9700 .
C84 C83 1.360(7) .
C84 C79 1.396(6) .
C84 H84 0.9300 .
C80 C81 1.377(7) .
C80 C79 1.404(6) .
C80 H80 0.9300 .
C53 C51 1.527(7) .
C53 H53A 0.9600 .
C53 H53B 0.9600 .
C53 H53C 0.9600 .
C47 C48 1.531(6) .
C47 C49 1.536(6) .
C47 C50 1.540(6) .
C47 C19 1.549(6) .
C61 C62 1.516(6) .
C61 C63 1.528(7) .
C61 C64 1.542(6) .
C33 C31 1.529(6) .
C33 H33A 0.9600 .
C33 H33B 0.9600 .
C33 H33C 0.9600 .
C76 C75 1.388(7) .
C76 H76 0.9300 .
C49 H49A 0.9600 .
C49 H49B 0.9600 .
C49 H49C 0.9600 .
C5 C6 1.505(6) .
C5 H5A 0.9700 .
C5 H5B 0.9700 .
C6 H6A 0.9700 .
C6 H6B 0.9700 .
C65 H65A 0.9600 .
C65 H65B 0.9600 .
C65 H65C 0.9600 .
C51 C52 1.541(6) .
C51 C54 1.550(6) .
C31 C32 1.522(7) .
C31 C34 1.532(6) .
C64 H64A 0.9600 .
C64 H64B 0.9600 .
C64 H64C 0.9600 .
C3 H3A 0.9600 .
C3 H3B 0.9600 .
C3 H3C 0.9600 .
C60 H60A 0.9600 .
C60 H60B 0.9600 .
C60 H60C 0.9600 .
C67 C70 1.513(8) .
C67 C69 1.516(8) .
C67 C68 1.516(7) .
C44 H44A 0.9600 .
C44 H44B 0.9600 .
C44 H44C 0.9600 .
C66 H66A 0.9600 .
C66 H66B 0.9600 .
C66 H66C 0.9600 .
C1 H1A 0.9700 .
C1 H1B 0.9700 .
C43 H43A 0.9600 .
C43 H43B 0.9600 .
C43 H43C 0.9600 .
C52 H52A 0.9600 .
C52 H52B 0.9600 .
C52 H52C 0.9600 .
C32 H32A 0.9600 .
C32 H32B 0.9600 .
C32 H32C 0.9600 .
C54 H54A 0.9600 .
C54 H54B 0.9600 .
C54 H54C 0.9600 .
C62 H62A 0.9600 .
C62 H62B 0.9600 .
C62 H62C 0.9600 .
C50 H50A 0.9600 .
C50 H50B 0.9600 .
C50 H50C 0.9600 .
C83 C82 1.365(8) .
C83 H83 0.9300 .
C8 H8A 0.9600 .
C8 H8B 0.9600 .
C8 H8C 0.9600 .
C81 C82 1.382(8) .
C81 H81 0.9300 .
C48 H48A 0.9600 .
C48 H48B 0.9600 .
C48 H48C 0.9600 .
C34 H34A 0.9600 .
C34 H34B 0.9600 .
C34 H34C 0.9600 .
C42 H42A 0.9600 .
C42 H42B 0.9600 .
C42 H42C 0.9600 .
C4 H4A 0.9600 .
C4 H4B 0.9600 .
C4 H4C 0.9600 .
C75 H75 0.9300 .
C63 H63A 0.9600 .
C63 H63B 0.9600 .
C63 H63C 0.9600 .
C7 H7A 0.9600 .
C7 H7B 0.9600 .
C7 H7C 0.9600 .
C58 H58A 0.9600 .
C58 H58B 0.9600 .
C58 H58C 0.9600 .
C57 H57A 0.9600 .
C57 H57B 0.9600 .
C57 H57C 0.9600 .
C56 H56A 0.9600 .
C56 H56B 0.9600 .
C56 H56C 0.9600 .
C82 H82 0.9300 .
C68 H68A 0.9600 .
C68 H68B 0.9600 .
C68 H68C 0.9600 .
C70 H70A 0.9600 .
C70 H70B 0.9600 .
C70 H70C 0.9600 .
C69 H69A 0.9600 .
C69 H69B 0.9600 .
C69 H69C 0.9600 .

loop_
_geom_torsion_atom_site_label_1
_geom_torsion_atom_site_label_2
_geom_torsion_atom_site_label_3
_geom_torsion_atom_site_label_4
_geom_torsion
O5 Ti2 O3 C36 75.1(4)
O4 Ti2 O3 C36 -53.2(7)
Cl1 Ti2 O3 C36 177.7(4)
N3 Ti2 O3 C36 -17.6(4)
N4 Ti2 O3 C36 -93.6(4)
O1 Ti1 O2 C21 26.0(8)
C71 Ti1 O2 C21 125.4(5)
C78 Ti1 O2 C21 -144.4(5)
N1 Ti1 O2 C21 8.1(5)
N2 Ti1 O2 C21 -64.8(5)
O5 Ti2 O4 C18 -98.2(4)
O3 Ti2 O4 C18 30.0(8)
Cl1 Ti2 O4 C18 158.6(4)
N3 Ti2 O4 C18 -5.6(4)
N4 Ti2 O4 C18 70.8(4)
O2 Ti1 O1 C11 -25.2(8)
C71 Ti1 O1 C11 -124.8(5)
C78 Ti1 O1 C11 145.2(5)
N1 Ti1 O1 C11 -7.3(5)
N2 Ti1 O1 C11 65.0(5)
O5 Ti2 N3 C35 62.5(2)
O4 Ti2 N3 C35 -31.9(2)
O3 Ti2 N3 C35 156.7(3)
Cl1 Ti2 N3 C35 -127.7(3)
N4 Ti2 N3 C35 -115.5(3)
O5 Ti2 N3 C5 -173.8(2)
O4 Ti2 N3 C5 91.8(3)
O3 Ti2 N3 C5 -79.6(3)
Cl1 Ti2 N3 C5 -4.0(5)
N4 Ti2 N3 C5 8.2(3)
O5 Ti2 N3 C46 -52.8(2)
O4 Ti2 N3 C46 -147.2(2)
O3 Ti2 N3 C46 41.4(2)
Cl1 Ti2 N3 C46 117.1(4)
N4 Ti2 N3 C46 129.3(2)
O2 Ti1 N2 C4 -58.5(3)
O1 Ti1 N2 C4 138.5(3)
C71 Ti1 N2 C4 33.1(9)
C78 Ti1 N2 C4 40.3(3)
N1 Ti1 N2 C4 -141.3(3)
O2 Ti1 N2 C2 59.6(3)
O1 Ti1 N2 C2 -103.3(3)
C71 Ti1 N2 C2 151.2(8)
C78 Ti1 N2 C2 158.5(3)
N1 Ti1 N2 C2 -23.2(2)
O2 Ti1 N2 C3 178.3(3)
O1 Ti1 N2 C3 15.4(3)
C71 Ti1 N2 C3 -90.0(9)
C78 Ti1 N2 C3 -82.8(3)
N1 Ti1 N2 C3 95.5(3)
O5 Ti2 N4 C8 -112.9(5)
O4 Ti2 N4 C8 171.8(3)
O3 Ti2 N4 C8 -17.8(3)
Cl1 Ti2 N4 C8 74.4(3)
N3 Ti2 N4 C8 -102.3(3)
O5 Ti2 N4 C7 125.0(5)
O4 Ti2 N4 C7 49.7(3)
O3 Ti2 N4 C7 -140.0(3)
Cl1 Ti2 N4 C7 -47.7(3)
N3 Ti2 N4 C7 135.6(3)
O5 Ti2 N4 C6 8.5(6)
O4 Ti2 N4 C6 -66.8(3)
O3 Ti2 N4 C6 103.5(3)
Cl1 Ti2 N4 C6 -164.2(2)
N3 Ti2 N4 C6 19.1(2)
O2 Ti1 N1 C1 -93.9(3)
O1 Ti1 N1 C1 91.3(3)
C71 Ti1 N1 C1 177.6(3)
C78 Ti1 N1 C1 0.1(5)
N2 Ti1 N1 C1 -3.5(3)
O2 Ti1 N1 C27 29.3(3)
O1 Ti1 N1 C27 -145.5(3)
C71 Ti1 N1 C27 -59.3(3)
C78 Ti1 N1 C27 123.2(4)
N2 Ti1 N1 C27 119.6(3)
O2 Ti1 N1 C17 143.5(3)
O1 Ti1 N1 C17 -31.3(3)
C71 Ti1 N1 C17 55.0(3)
C78 Ti1 N1 C17 -122.5(4)
N2 Ti1 N1 C17 -126.1(3)
C36 C45 C40 C39 2.6(6)
C46 C45 C40 C39 -170.1(4)
C5 N3 C35 C30 -61.4(4)
C46 N3 C35 C30 -179.3(3)
Ti2 N3 C35 C30 63.4(4)
C45 C40 C39 C38 1.0(6)
C45 C40 C39 C67 -179.3(4)
C14 C13 C12 C11 0.5(6)
C14 C13 C12 C31 -177.9(4)
Ti2 O3 C36 C45 3.5(6)
Ti2 O3 C36 C37 -175.0(3)
C40 C45 C36 O3 176.0(3)
C46 C45 C36 O3 -11.4(5)
C40 C45 C36 C37 -5.5(6)
C46 C45 C36 C37 167.1(4)
C73 C72 C71 Ti1 95.2(4)
C77 C72 C71 Ti1 -83.2(4)
O2 Ti1 C71 C72 -81.0(3)
O1 Ti1 C71 C72 82.1(3)
C78 Ti1 C71 C72 -179.4(3)
N1 Ti1 C71 C72 1.7(4)
N2 Ti1 C71 C72 -172.3(7)
Ti1 O1 C11 C16 19.0(7)
Ti1 O1 C11 C12 -160.6(4)
C15 C16 C11 O1 -174.8(4)
C17 C16 C11 O1 11.3(6)
C15 C16 C11 C12 4.8(6)
C17 C16 C11 C12 -169.0(4)
C13 C12 C11 O1 175.4(4)
C31 C12 C11 O1 -6.3(6)
C13 C12 C11 C16 -4.3(6)
C31 C12 C11 C16 174.1(4)
C12 C13 C14 C15 2.8(6)
C12 C13 C14 C41 -175.5(4)
C4 N2 C2 C1 173.3(4)
C3 N2 C2 C1 -71.6(4)
Ti1 N2 C2 C1 48.2(4)
O2 Ti1 C78 C79 -87.3(4)
O1 Ti1 C78 C79 95.5(3)
C71 Ti1 C78 C79 4.8(4)
N1 Ti1 C78 C79 -177.5(3)
N2 Ti1 C78 C79 -173.9(4)
C35 N3 C46 C45 179.6(3)
C5 N3 C46 C45 60.3(4)
Ti2 N3 C46 C45 -63.2(4)
C40 C45 C46 N3 -139.4(4)
C36 C45 C46 N3 47.9(5)
C1 N1 C27 C26 62.7(4)
C17 N1 C27 C26 179.7(4)
Ti1 N1 C27 C26 -62.2(4)
Ti2 O4 C18 C30 18.6(6)
Ti2 O4 C18 C19 -162.0(3)
C26 C25 C24 C23 2.8(6)
C26 C25 C24 C61 -179.1(4)
C73 C72 C77 C76 1.9(6)
C71 C72 C77 C76 -179.6(4)
C40 C39 C38 C37 -1.9(6)
C67 C39 C38 C37 178.4(4)
C39 C38 C37 C36 -0.8(6)
C39 C38 C37 C59 177.4(4)
O3 C36 C37 C38 -177.0(3)
C45 C36 C37 C38 4.5(5)
O3 C36 C37 C59 4.8(6)
C45 C36 C37 C59 -173.6(3)
C60 C59 C37 C38 121.4(4)
C65 C59 C37 C38 -118.1(4)
C66 C59 C37 C38 1.6(5)
C60 C59 C37 C36 -60.5(5)
C65 C59 C37 C36 59.9(5)
C66 C59 C37 C36 179.6(4)
C24 C25 C26 C21 1.5(7)
C24 C25 C26 C27 -171.4(4)
N1 C27 C26 C25 -129.9(4)
N1 C27 C26 C21 57.0(5)
C11 C16 C15 C14 -1.5(7)
C17 C16 C15 C14 172.4(4)
C13 C14 C15 C16 -2.3(6)
C41 C14 C15 C16 176.1(4)
C28 C29 C30 C18 -0.6(6)
C28 C29 C30 C35 173.7(3)
O4 C18 C30 C29 -175.9(3)
C19 C18 C30 C29 4.6(6)
O4 C18 C30 C35 9.7(5)
C19 C18 C30 C35 -169.7(4)
N3 C35 C30 C29 131.3(4)
N3 C35 C30 C18 -54.2(5)
C15 C14 C41 C42 168.5(4)
C13 C14 C41 C42 -13.3(6)
C15 C14 C41 C43 47.4(5)
C13 C14 C41 C43 -134.3(4)
C15 C14 C41 C44 -71.2(5)
C13 C14 C41 C44 107.1(5)
C21 C22 C23 C24 -1.0(7)
C51 C22 C23 C24 177.3(4)
C25 C24 C23 C22 -3.1(7)
C61 C24 C23 C22 178.8(4)
C75 C74 C73 C72 0.4(8)
C77 C72 C73 C74 -1.5(7)
C71 C72 C73 C74 -180.0(4)
C1 N1 C17 C16 -63.4(4)
C27 N1 C17 C16 178.4(3)
Ti1 N1 C17 C16 62.0(4)
C15 C16 C17 N1 131.9(4)
C11 C16 C17 N1 -54.3(5)
C19 C20 C28 C29 0.3(6)
C19 C20 C28 C55 175.3(4)
C30 C29 C28 C20 -1.8(5)
C30 C29 C28 C55 -176.9(3)
C56 C55 C28 C20 36.0(6)
C58 C55 C28 C20 156.4(4)
C57 C55 C28 C20 -85.0(5)
C56 C55 C28 C29 -149.2(5)
C58 C55 C28 C29 -28.7(6)
C57 C55 C28 C29 89.9(5)
Ti1 O2 C21 C26 -18.6(7)
Ti1 O2 C21 C22 161.5(4)
C25 C26 C21 O2 174.4(4)
C27 C26 C21 O2 -12.6(6)
C25 C26 C21 C22 -5.8(6)
C27 C26 C21 C22 167.3(4)
C23 C22 C21 O2 -174.8(4)
C51 C22 C21 O2 7.0(7)
C23 C22 C21 C26 5.4(6)
C51 C22 C21 C26 -172.9(4)
C25 C24 C61 C62 -57.2(6)
C23 C24 C61 C62 120.8(5)
C25 C24 C61 C63 62.3(5)
C23 C24 C61 C63 -119.7(5)
C25 C24 C61 C64 -176.9(4)
C23 C24 C61 C64 1.1(6)
C28 C20 C19 C18 3.5(6)
C28 C20 C19 C47 -175.3(4)
O4 C18 C19 C20 174.7(3)
C30 C18 C19 C20 -5.9(5)
O4 C18 C19 C47 -6.6(6)
C30 C18 C19 C47 172.8(4)
C48 C47 C19 C20 167.5(4)
C49 C47 C19 C20 -69.9(5)
C50 C47 C19 C20 48.6(5)
C48 C47 C19 C18 -11.2(6)
C49 C47 C19 C18 111.4(4)
C50 C47 C19 C18 -130.0(4)
C83 C84 C79 C80 -0.9(6)
C83 C84 C79 C78 179.3(4)
C81 C80 C79 C84 -0.5(6)
C81 C80 C79 C78 179.3(4)
Ti1 C78 C79 C84 99.3(4)
Ti1 C78 C79 C80 -80.5(5)
C72 C77 C76 C75 -1.2(7)
C35 N3 C5 C6 87.0(4)
C46 N3 C5 C6 -156.8(3)
Ti2 N3 C5 C6 -35.5(4)
C8 N4 C6 C5 79.4(4)
C7 N4 C6 C5 -163.7(3)
Ti2 N4 C6 C5 -44.0(4)
N3 C5 C6 N4 55.0(4)
C23 C22 C51 C53 -122.9(4)
C21 C22 C51 C53 55.3(6)
C23 C22 C51 C52 114.7(5)
C21 C22 C51 C52 -67.1(5)
C23 C22 C51 C54 -3.5(6)
C21 C22 C51 C54 174.7(4)
C13 C12 C31 C32 121.7(5)
C11 C12 C31 C32 -56.5(5)
C13 C12 C31 C33 -115.5(5)
C11 C12 C31 C33 66.2(5)
C13 C12 C31 C34 3.2(6)
C11 C12 C31 C34 -175.0(4)
C38 C39 C67 C70 -8.2(8)
C40 C39 C67 C70 172.1(6)
C38 C39 C67 C69 -130.8(5)
C40 C39 C67 C69 49.5(6)
C38 C39 C67 C68 110.3(5)
C40 C39 C67 C68 -69.3(6)
C27 N1 C1 C2 -90.9(4)
C17 N1 C1 C2 154.6(3)
Ti1 N1 C1 C2 30.9(4)
N2 C2 C1 N1 -56.0(5)
C79 C84 C83 C82 1.6(7)
C79 C80 C81 C82 1.2(7)
C73 C74 C75 C76 0.3(8)
C77 C76 C75 C74 0.1(7)
C84 C83 C82 C81 -0.9(8)
C80 C81 C82 C83 -0.5(8)

loop_
_platon_squeeze_void_nr
_platon_squeeze_void_average_x
_platon_squeeze_void_average_y
_platon_squeeze_void_average_z
_platon_squeeze_void_volume
_platon_squeeze_void_count_electrons
_platon_squeeze_void_content
1 0.000 0.500 0.500 148 2 ' '
2 0.215 1.009 0.747 228 3 ' '
3 0.784 0.991 0.253 227 3 ' '
